data_4507786
loop_
_publ_author_name
'Hisamatsu, Shugo'
'Masu, Hyuma'
'Takahashi, Masahiro'
'Kishikawa, Keiki'
'Kohmoto, Shigeo'

_publ_section_title
;
 Conformation-Directed Hydrogen-Bonding inmeta-Substituted Aromatic
 Ureadicarboxylic Acid: A Conformationally Flexible U-Shaped Building
 Block
;
_journal_issue 6
_journal_name_full 'Crystal Growth &amp; Design'
_journal_page_first 2327
_journal_paper_doi 10.1021/cg301878r
_journal_volume 13
_journal_year 2013
_chemical_formula_moiety 'C17 H16 N2 O5, C10 H8 N2, 3(O)'
_chemical_formula_sum 'C27 H24 N4 O8'
_chemical_formula_weight 532.50
_chemical_name_systematic
; 
 ? 
;
_space_group_IT_number 14
_symmetry_cell_setting monoclinic
_symmetry_space_group_name_Hall '-P 2ybc'
_symmetry_space_group_name_H-M 'P 1 21/c 1'
_atom_sites_solution_hydrogens geom
_atom_sites_solution_primary direct
_atom_sites_solution_secondary difmap
_audit_creation_method SHELXL-97
_cell_angle_alpha 90.00
_cell_angle_beta 90.964(2)
_cell_angle_gamma 90.00
_cell_formula_units_Z 4
_cell_length_a 19.489(3)
_cell_length_b 9.2758(12)
_cell_length_c 14.632(2)
_cell_measurement_reflns_used 3831
_cell_measurement_temperature 173
_cell_measurement_theta_max 26.68
_cell_measurement_theta_min 2.43
_cell_volume 2644.7(6)
_computing_cell_refinement 'APEX2 (Bruker AXS, 2006)'
_computing_data_collection 'APEX2 (Bruker AXS, 2006)'
_computing_data_reduction 'SAINT (Bruker AXS, 2004)'
_computing_molecular_graphics 'XSHEL (Bruker AXS,2002)'
_computing_publication_material 'XCIF (Bruker AXS, 2001)'
_computing_structure_refinement 'SHELXL-97 (Sheldrick, 1997)'
_computing_structure_solution 'SHELXS-97 (Sheldrick, 1997)'
_diffrn_ambient_temperature 173
_diffrn_detector_area_resol_mean 8.333
_diffrn_measured_fraction_theta_full 0.999
_diffrn_measured_fraction_theta_max 0.973
_diffrn_measurement_device_type 'Bruker APEXII CCD area detector'
_diffrn_measurement_method 'phi and omega scans'
_diffrn_radiation_monochromator graphite
_diffrn_radiation_source 'fine-focus sealed tube'
_diffrn_radiation_type MoK\a
_diffrn_radiation_wavelength 0.71073
_diffrn_reflns_av_R_equivalents 0.0309
_diffrn_reflns_av_sigmaI/netI 0.0381
_diffrn_reflns_limit_h_max 25
_diffrn_reflns_limit_h_min -22
_diffrn_reflns_limit_k_max 11
_diffrn_reflns_limit_k_min -12
_diffrn_reflns_limit_l_max 10
_diffrn_reflns_limit_l_min -18
_diffrn_reflns_number 14130
_diffrn_reflns_theta_full 25.00
_diffrn_reflns_theta_max 27.55
_diffrn_reflns_theta_min 1.04
_exptl_absorpt_coefficient_mu 0.100
_exptl_absorpt_correction_T_max 0.9782
_exptl_absorpt_correction_T_min 0.9515
_exptl_absorpt_correction_type empirical
_exptl_absorpt_process_details
;
SADABS Sheldrick 1996
;
_exptl_crystal_colour colourless
_exptl_crystal_density_diffrn 1.337
_exptl_crystal_density_method 'not measured'
_exptl_crystal_description block
_exptl_crystal_F_000 1112
_exptl_crystal_size_max 0.50
_exptl_crystal_size_mid 0.50
_exptl_crystal_size_min 0.22
_refine_diff_density_max 0.818
_refine_diff_density_min -0.559
_refine_diff_density_rms 0.154
_refine_ls_extinction_method none
_refine_ls_goodness_of_fit_ref 1.038
_refine_ls_hydrogen_treatment constr
_refine_ls_matrix_type full
_refine_ls_number_parameters 354
_refine_ls_number_reflns 5920
_refine_ls_number_restraints 0
_refine_ls_restrained_S_all 1.038
_refine_ls_R_factor_all 0.0991
_refine_ls_R_factor_gt 0.0730
_refine_ls_shift/su_max 0.001
_refine_ls_shift/su_mean 0.000
_refine_ls_structure_factor_coef Fsqd
_refine_ls_weighting_details 'calc w=1/[\s^2^(Fo^2^)+(0.1258P)^2^+1.2424P] where P=(Fo^2^+2Fc^2^)/3'
_refine_ls_weighting_scheme calc
_refine_ls_wR_factor_gt 0.1946
_refine_ls_wR_factor_ref 0.2184
_reflns_number_gt 4236
_reflns_number_total 5920
_reflns_threshold_expression >2sigma(I)
_cod_data_source_file cg301878r_si_002.cif
_cod_data_source_block 1:2:(H2O)3(a120227his2a)
_cod_depositor_comments
;
The following automatic conversions were performed:

'_symmetry_cell_setting' value 'Monoclinic' changed to 'monoclinic'
according to /home/saulius/struct/CIF-dictionaries/cif_core.dic
dictionary named 'cif_core.dic' version 2.3.1 from 2005-06-27.

Automatic conversion script
Id: cif_fix_values 1891 2012-01-12 08:04:46Z andrius 
;
_cod_original_cell_volume 2644.8(6)
_cod_original_sg_symbol_H-M 'P2(1)/c  '
_cod_database_code 4507786

loop_
_symmetry_equiv_pos_as_xyz
'x, y, z'
'-x, y+1/2, -z+1/2'
'-x, -y, -z'
'x, -y-1/2, z-1/2'

loop_
_atom_site_label
_atom_site_type_symbol
_atom_site_fract_x
_atom_site_fract_y
_atom_site_fract_z
_atom_site_U_iso_or_equiv
_atom_site_adp_type
_atom_site_occupancy
_atom_site_symmetry_multiplicity
_atom_site_calc_flag
_atom_site_refinement_flags
C1 C 0.82828(13) 0.8558(3) 0.46285(17) 0.0402(6) Uani 1 1 d .
C2 C 0.77185(12) 0.7544(3) 0.48678(15) 0.0335(5) Uani 1 1 d .
C3 C 0.78731(12) 0.6108(3) 0.50384(16) 0.0367(5) Uani 1 1 d .
H3 H 0.8337 0.5796 0.5033 0.044 Uiso 1 1 calc R
C4 C 0.73598(13) 0.5130(3) 0.52153(16) 0.0380(6) Uani 1 1 d .
H4 H 0.7471 0.4150 0.5335 0.046 Uiso 1 1 calc R
C5 C 0.66766(12) 0.5579(3) 0.52179(15) 0.0344(5) Uani 1 1 d .
H5 H 0.6321 0.4907 0.5336 0.041 Uiso 1 1 calc R
C6 C 0.65214(11) 0.7005(3) 0.50485(14) 0.0301(5) Uani 1 1 d .
C7 C 0.70424(12) 0.7996(3) 0.48798(15) 0.0316(5) Uani 1 1 d .
H7 H 0.6933 0.8981 0.4773 0.038 Uiso 1 1 calc R
C8 C 0.56201(14) 0.8558(3) 0.57136(19) 0.0444(6) Uani 1 1 d .
H8A H 0.5175 0.8974 0.5535 0.067 Uiso 1 1 calc R
H8B H 0.5967 0.9323 0.5745 0.067 Uiso 1 1 calc R
H8C H 0.5584 0.8098 0.6314 0.067 Uiso 1 1 calc R
C9 C 0.53295(11) 0.6864(3) 0.44920(16) 0.0326(5) Uani 1 1 d .
C10 C 0.61209(11) 0.6766(2) 0.32181(14) 0.0286(5) Uani 1 1 d .
C11 C 0.61453(12) 0.8217(3) 0.30127(15) 0.0331(5) Uani 1 1 d .
H11 H 0.5785 0.8837 0.3198 0.040 Uiso 1 1 calc R
C12 C 0.66955(13) 0.8771(3) 0.25367(16) 0.0372(5) Uani 1 1 d .
H12 H 0.6711 0.9769 0.2393 0.045 Uiso 1 1 calc R
C13 C 0.72216(13) 0.7868(3) 0.22715(16) 0.0354(5) Uani 1 1 d .
H13 H 0.7603 0.8250 0.1955 0.043 Uiso 1 1 calc R
C14 C 0.71934(11) 0.6410(3) 0.24665(15) 0.0313(5) Uani 1 1 d .
C15 C 0.66386(11) 0.5846(2) 0.29391(15) 0.0301(5) Uani 1 1 d .
H15 H 0.6615 0.4844 0.3069 0.036 Uiso 1 1 calc R
C16 C 0.77692(12) 0.5448(3) 0.21826(16) 0.0367(5) Uani 1 1 d .
C17 C 0.50903(13) 0.5215(3) 0.32257(19) 0.0405(6) Uani 1 1 d .
H17A H 0.4794 0.4727 0.3663 0.061 Uiso 1 1 calc R
H17B H 0.5357 0.4496 0.2893 0.061 Uiso 1 1 calc R
H17C H 0.4807 0.5770 0.2792 0.061 Uiso 1 1 calc R
C18 C 0.84877(14) 1.0864(3) 0.2142(2) 0.0451(6) Uani 1 1 d .
H18 H 0.8076 1.0635 0.2449 0.054 Uiso 1 1 calc R
C19 C 0.89525(13) 0.9771(3) 0.19885(18) 0.0398(6) Uani 1 1 d .
H19 H 0.8864 0.8818 0.2193 0.048 Uiso 1 1 calc R
C20 C 0.95543(12) 1.0089(3) 0.15288(16) 0.0332(5) Uani 1 1 d .
C21 C 0.96631(14) 1.1509(3) 0.12673(18) 0.0406(6) Uani 1 1 d .
H21 H 1.0070 1.1773 0.0961 0.049 Uiso 1 1 calc R
C22 C 0.91708(15) 1.2534(3) 0.14585(19) 0.0456(6) Uani 1 1 d .
H22 H 0.9251 1.3504 0.1281 0.055 Uiso 1 1 calc R
C23 C 1.00553(12) 0.8937(3) 0.13133(15) 0.0332(5) Uani 1 1 d .
C24 C 0.98497(13) 0.7514(3) 0.11988(17) 0.0387(6) Uani 1 1 d .
H24 H 0.9383 0.7251 0.1276 0.046 Uiso 1 1 calc R
C25 C 1.03280(14) 0.6489(3) 0.09728(18) 0.0422(6) Uani 1 1 d .
H25 H 1.0182 0.5518 0.0898 0.051 Uiso 1 1 calc R
C26 C 1.11895(13) 0.8155(3) 0.09726(19) 0.0448(6) Uani 1 1 d .
H26 H 1.1660 0.8380 0.0893 0.054 Uiso 1 1 calc R
C27 C 1.07497(13) 0.9258(3) 0.12060(18) 0.0394(6) Uani 1 1 d .
H27 H 1.0915 1.0213 0.1291 0.047 Uiso 1 1 calc R
N1 N 0.58208(9) 0.7485(2) 0.50377(13) 0.0320(4) Uani 1 1 d .
N2 N 0.55574(9) 0.6189(2) 0.37176(13) 0.0317(4) Uani 1 1 d .
N3 N 0.85873(12) 1.2221(3) 0.18823(16) 0.0456(5) Uani 1 1 d .
N4 N 1.09915(11) 0.6803(3) 0.08537(16) 0.0435(5) Uani 1 1 d .
O1 O 0.88658(9) 0.8172(2) 0.44890(15) 0.0530(5) Uani 1 1 d .
O2 O 0.80802(9) 0.9909(2) 0.45772(15) 0.0518(5) Uani 1 1 d .
H2 H 0.8414 1.0434 0.4441 0.078 Uiso 1 1 calc R
O3 O 0.47150(8) 0.6903(2) 0.46807(14) 0.0457(5) Uani 1 1 d .
O4 O 0.76307(10) 0.4084(2) 0.22876(17) 0.0581(6) Uani 1 1 d .
H4A H 0.7967 0.3588 0.2121 0.087 Uiso 1 1 calc R
O5 O 0.83065(9) 0.5899(2) 0.18982(15) 0.0529(5) Uani 1 1 d .
O6 O 0.37933(14) 0.7624(3) 0.3126(2) 0.0845(8) Uani 1 1 d .
O7 O 0.38537(19) 0.8067(4) 0.6171(3) 0.1150(12) Uani 1 1 d .
O8 O 0.7064(2) 0.1674(4) 0.5309(3) 0.1202(13) Uani 1 1 d .

loop_
_atom_site_aniso_label
_atom_site_aniso_U_11
_atom_site_aniso_U_22
_atom_site_aniso_U_33
_atom_site_aniso_U_23
_atom_site_aniso_U_13
_atom_site_aniso_U_12
C1 0.0342(13) 0.0527(15) 0.0335(13) 0.0017(11) -0.0031(10) -0.0070(11)
C2 0.0319(11) 0.0444(13) 0.0241(11) -0.0001(9) -0.0005(9) -0.0051(10)
C3 0.0330(12) 0.0486(14) 0.0285(12) 0.0001(10) -0.0024(9) 0.0037(10)
C4 0.0446(14) 0.0378(13) 0.0314(12) 0.0009(10) -0.0008(10) 0.0030(10)
C5 0.0351(12) 0.0416(13) 0.0265(11) 0.0000(9) 0.0017(9) -0.0058(10)
C6 0.0306(11) 0.0395(12) 0.0201(10) -0.0032(9) -0.0006(8) -0.0034(9)
C7 0.0332(11) 0.0367(12) 0.0249(11) 0.0004(9) -0.0018(9) -0.0041(9)
C8 0.0453(14) 0.0481(15) 0.0399(14) -0.0141(12) 0.0023(11) 0.0047(12)
C9 0.0286(11) 0.0368(12) 0.0325(12) -0.0006(10) 0.0032(9) -0.0020(9)
C10 0.0272(11) 0.0375(12) 0.0208(10) -0.0015(9) -0.0012(8) -0.0008(9)
C11 0.0339(12) 0.0401(13) 0.0252(11) -0.0007(9) -0.0017(9) 0.0067(10)
C12 0.0462(14) 0.0347(12) 0.0308(12) 0.0053(10) 0.0001(10) 0.0021(10)
C13 0.0370(12) 0.0418(13) 0.0276(11) 0.0048(10) 0.0037(9) -0.0025(10)
C14 0.0310(11) 0.0386(12) 0.0242(11) 0.0001(9) -0.0001(9) 0.0023(9)
C15 0.0318(11) 0.0322(11) 0.0262(11) -0.0009(9) -0.0035(9) -0.0009(9)
C16 0.0327(12) 0.0461(14) 0.0316(12) 0.0002(10) 0.0040(10) 0.0041(10)
C17 0.0326(12) 0.0460(14) 0.0429(14) -0.0089(11) -0.0005(10) -0.0068(10)
C18 0.0395(14) 0.0474(15) 0.0486(16) -0.0107(12) 0.0076(12) -0.0001(11)
C19 0.0388(13) 0.0413(13) 0.0395(13) -0.0050(11) 0.0033(11) 0.0003(11)
C20 0.0323(12) 0.0404(13) 0.0267(11) -0.0044(9) -0.0024(9) 0.0030(9)
C21 0.0429(14) 0.0433(14) 0.0356(13) 0.0001(11) 0.0057(11) 0.0044(11)
C22 0.0522(16) 0.0419(14) 0.0428(15) 0.0015(11) 0.0042(12) 0.0079(12)
C23 0.0333(12) 0.0408(13) 0.0254(11) 0.0011(9) -0.0016(9) 0.0048(10)
C24 0.0340(12) 0.0454(14) 0.0367(13) -0.0004(11) 0.0001(10) 0.0027(10)
C25 0.0444(14) 0.0408(14) 0.0413(14) 0.0000(11) 0.0002(11) 0.0060(11)
C26 0.0326(12) 0.0537(16) 0.0482(15) 0.0070(12) 0.0030(11) 0.0070(11)
C27 0.0363(13) 0.0416(13) 0.0402(13) 0.0029(11) 0.0005(10) 0.0022(10)
N1 0.0293(9) 0.0391(11) 0.0279(10) -0.0052(8) 0.0045(8) -0.0026(8)
N2 0.0260(9) 0.0385(10) 0.0307(10) -0.0050(8) 0.0011(8) -0.0055(8)
N3 0.0432(12) 0.0470(13) 0.0468(13) -0.0106(10) 0.0041(10) 0.0090(10)
N4 0.0415(12) 0.0463(13) 0.0430(12) 0.0036(10) 0.0048(10) 0.0127(10)
O1 0.0287(9) 0.0670(13) 0.0634(13) 0.0054(10) 0.0053(8) -0.0029(9)
O2 0.0366(10) 0.0465(11) 0.0724(14) 0.0074(10) 0.0064(9) -0.0105(8)
O3 0.0269(9) 0.0547(11) 0.0560(12) -0.0134(9) 0.0101(8) -0.0051(8)
O4 0.0456(11) 0.0403(11) 0.0892(17) -0.0037(10) 0.0246(11) 0.0093(8)
O5 0.0371(10) 0.0598(13) 0.0622(13) 0.0084(10) 0.0166(9) 0.0064(9)
O6 0.0741(17) 0.0898(19) 0.090(2) 0.0212(16) 0.0111(15) 0.0301(15)
O7 0.114(3) 0.099(2) 0.133(3) -0.010(2) 0.034(2) 0.020(2)
O8 0.115(3) 0.092(2) 0.154(4) -0.011(2) 0.013(2) 0.009(2)

loop_
_atom_type_symbol
_atom_type_description
_atom_type_scat_dispersion_real
_atom_type_scat_dispersion_imag
_atom_type_scat_source
C C 0.0033 0.0016 'International Tables Vol C Tables 4.2.6.8 and 6.1.1.4'
H H 0.0000 0.0000 'International Tables Vol C Tables 4.2.6.8 and 6.1.1.4'
N N 0.0061 0.0033 'International Tables Vol C Tables 4.2.6.8 and 6.1.1.4'
O O 0.0106 0.0060 'International Tables Vol C Tables 4.2.6.8 and 6.1.1.4'

loop_
_geom_angle_atom_site_label_1
_geom_angle_atom_site_label_2
_geom_angle_atom_site_label_3
_geom_angle
O1 C1 O2 123.6(2)
O1 C1 C2 123.3(3)
O2 C1 C2 113.1(2)
C7 C2 C3 119.5(2)
C7 C2 C1 121.2(2)
C3 C2 C1 119.2(2)
C4 C3 C2 120.7(2)
C4 C3 H3 119.7
C2 C3 H3 119.7
C3 C4 C5 120.0(2)
C3 C4 H4 120.0
C5 C4 H4 120.0
C6 C5 C4 119.5(2)
C6 C5 H5 120.2
C4 C5 H5 120.2
C5 C6 C7 120.4(2)
C5 C6 N1 120.4(2)
C7 C6 N1 119.2(2)
C2 C7 C6 119.9(2)
C2 C7 H7 120.0
C6 C7 H7 120.0
N1 C8 H8A 109.5
N1 C8 H8B 109.5
H8A C8 H8B 109.5
N1 C8 H8C 109.5
H8A C8 H8C 109.5
H8B C8 H8C 109.5
O3 C9 N1 122.1(2)
O3 C9 N2 121.7(2)
N1 C9 N2 116.20(19)
C11 C10 C15 120.5(2)
C11 C10 N2 120.3(2)
C15 C10 N2 119.2(2)
C10 C11 C12 120.0(2)
C10 C11 H11 120.0
C12 C11 H11 120.0
C13 C12 C11 119.9(2)
C13 C12 H12 120.0
C11 C12 H12 120.0
C14 C13 C12 120.1(2)
C14 C13 H13 119.9
C12 C13 H13 119.9
C13 C14 C15 120.2(2)
C13 C14 C16 119.5(2)
C15 C14 C16 120.3(2)
C10 C15 C14 119.3(2)
C10 C15 H15 120.4
C14 C15 H15 120.4
O5 C16 O4 124.0(2)
O5 C16 C14 123.1(2)
O4 C16 C14 112.8(2)
N2 C17 H17A 109.5
N2 C17 H17B 109.5
H17A C17 H17B 109.5
N2 C17 H17C 109.5
H17A C17 H17C 109.5
H17B C17 H17C 109.5
N3 C18 C19 123.3(3)
N3 C18 H18 118.4
C19 C18 H18 118.4
C18 C19 C20 118.9(3)
C18 C19 H19 120.5
C20 C19 H19 120.5
C21 C20 C19 117.8(2)
C21 C20 C23 121.3(2)
C19 C20 C23 120.8(2)
C22 C21 C20 119.1(2)
C22 C21 H21 120.4
C20 C21 H21 120.4
N3 C22 C21 122.9(3)
N3 C22 H22 118.5
C21 C22 H22 118.5
C24 C23 C27 117.9(2)
C24 C23 C20 121.4(2)
C27 C23 C20 120.8(2)
C25 C24 C23 119.4(2)
C25 C24 H24 120.3
C23 C24 H24 120.3
N4 C25 C24 122.7(3)
N4 C25 H25 118.6
C24 C25 H25 118.6
N4 C26 C27 123.7(2)
N4 C26 H26 118.2
C27 C26 H26 118.2
C26 C27 C23 118.4(3)
C26 C27 H27 120.8
C23 C27 H27 120.8
C9 N1 C6 122.24(19)
C9 N1 C8 119.4(2)
C6 N1 C8 117.98(19)
C9 N2 C10 120.74(18)
C9 N2 C17 118.66(19)
C10 N2 C17 117.10(19)
C18 N3 C22 117.9(2)
C26 N4 C25 118.0(2)
C1 O2 H2 109.5
C16 O4 H4A 109.5

loop_
_geom_bond_atom_site_label_1
_geom_bond_atom_site_label_2
_geom_bond_distance
C1 O1 1.212(3)
C1 O2 1.315(3)
C1 C2 1.493(3)
C2 C7 1.383(3)
C2 C3 1.387(4)
C3 C4 1.379(4)
C3 H3 0.9500
C4 C5 1.395(3)
C4 H4 0.9500
C5 C6 1.378(3)
C5 H5 0.9500
C6 C7 1.395(3)
C6 N1 1.436(3)
C7 H7 0.9500
C8 N1 1.461(3)
C8 H8A 0.9800
C8 H8B 0.9800
C8 H8C 0.9800
C9 O3 1.234(3)
C9 N1 1.364(3)
C9 N2 1.375(3)
C10 C11 1.381(3)
C10 C15 1.388(3)
C10 N2 1.433(3)
C11 C12 1.387(3)
C11 H11 0.9500
C12 C13 1.385(4)
C12 H12 0.9500
C13 C14 1.383(3)
C13 H13 0.9500
C14 C15 1.395(3)
C14 C16 1.498(3)
C15 H15 0.9500
C16 O5 1.208(3)
C16 O4 1.303(3)
C17 N2 1.463(3)
C17 H17A 0.9800
C17 H17B 0.9800
C17 H17C 0.9800
C18 N3 1.330(4)
C18 C19 1.380(4)
C18 H18 0.9500
C19 C20 1.393(3)
C19 H19 0.9500
C20 C21 1.389(4)
C20 C23 1.485(3)
C21 C22 1.383(4)
C21 H21 0.9500
C22 N3 1.336(4)
C22 H22 0.9500
C23 C24 1.389(4)
C23 C27 1.397(3)
C24 C25 1.376(4)
C24 H24 0.9500
C25 N4 1.340(3)
C25 H25 0.9500
C26 N4 1.323(4)
C26 C27 1.382(4)
C26 H26 0.9500
C27 H27 0.9500
O2 H2 0.8400
O4 H4A 0.8400
